data_4115991
loop_
_publ_author_name
'Koen Binnemans'
'Yury G. Galyametdinov'
'Rik Van Deun'
'Duncan W. Bruce'
'Simon R. Collinson'
'Arkadiy P. Polishchuk'
'Ildar Bikchantaev'
'Wolfgang Haase'
'Andrey V. Prosvirin'
'Larisa Tinchurina'
'Igor Litvinov'
'Ajdar Gubajdullin'
'Ajdar Rakhmatullin'
'Koen Uytterhoeven'
'Luc Van Meervelt'

_publ_section_title
;
 Rare-Earth-Containing Magnetic Liquid Crystals
;
_journal_name_full 'Journal of the American Chemical Society'
_journal_page_first 4335
_journal_page_last 4344
_journal_paper_doi 10.1021/ja993351q
_journal_volume 122
_journal_year 2000
_chemical_formula_sum 'C36 H51 Dy N6 O15'
_chemical_formula_weight 970.33
_chemical_name_systematic
;
 ?
;
_space_group_IT_number 2
_symmetry_cell_setting triclinic
_symmetry_space_group_name_Hall '-P 1'
_symmetry_space_group_name_H-M 'P -1'
_audit_creation_method PLATON
_cell_angle_alpha 98.70(3)
_cell_angle_beta 98.15(2)
_cell_angle_gamma 92.67(2)
_cell_formula_units_Z 2
_cell_length_a 11.380(1)
_cell_length_b 13.800(5)
_cell_length_c 14.030(5)
_cell_measurement_reflns_used 25
_cell_measurement_temperature 294(2)
_cell_measurement_theta_max 15
_cell_measurement_theta_min 14
_cell_volume 2150.8(11)
_computing_cell_refinement CAD4_(Enraf-Nonius,_1977)
_computing_data_collection CAD4_(Enraf-Nonius,_1977)
_computing_data_reduction process_MolEN_(Fair,_1990)
_computing_molecular_graphics ORTEP_(Johnson,_1976)
_computing_publication_material BTABLE_PTABLE_CIF_IN_MolEN_(Fair,_1990)
_computing_structure_refinement LSFM_MolEN_(Fair,_1990)
_computing_structure_solution direct_methods_(SIR,_Burla_et_al.,_1989)
_diffrn_ambient_temperature 294(2)
_diffrn_measurement_device_type Enraf_Nonius_CAD4
_diffrn_measurement_method '\w\q scans'
_diffrn_radiation_monochromator graphite
_diffrn_radiation_source 'fine-focus sealed tube'
_diffrn_radiation_type 'Mo K\a'
_diffrn_radiation_wavelength 0.71073
_diffrn_reflns_av_R_equivalents 0.018
_diffrn_reflns_limit_h_max 16
_diffrn_reflns_limit_h_min -16
_diffrn_reflns_limit_k_max 19
_diffrn_reflns_limit_k_min -19
_diffrn_reflns_limit_l_max 19
_diffrn_reflns_limit_l_min 0
_diffrn_reflns_number 13477
_diffrn_reflns_theta_max 30.41
_diffrn_reflns_theta_min 2.0
_diffrn_standards_decay_% 0.00
_diffrn_standards_interval_time 7200
_diffrn_standards_number 3
_exptl_absorpt_coefficient_mu 1.81
_exptl_absorpt_correction_T_max 1.0000
_exptl_absorpt_correction_T_min 0.8418
_exptl_absorpt_correction_type empirical
_exptl_crystal_colour colorless
_exptl_crystal_density_diffrn 1.498
_exptl_crystal_density_method 'Not Measured'
_exptl_crystal_description prismatic
_exptl_crystal_F_000 990
_exptl_crystal_size_max 0.30
_exptl_crystal_size_mid 0.20
_exptl_crystal_size_min 0.20
_refine_diff_density_max 0.32
_refine_diff_density_min -0.07
_refine_ls_extinction_method none
_refine_ls_goodness_of_fit_obs 0.995
_refine_ls_hydrogen_treatment refined_isotropically
_refine_ls_number_parameters 727
_refine_ls_number_reflns 9711
_refine_ls_number_restraints 0
_refine_ls_R_factor_obs 0.025
_refine_ls_shift/esd_max 0.100
_refine_ls_structure_factor_coef F
_refine_ls_weighting_details '4Fo^2^/ (\s^2^(Fo^2^) + 0.0016 Fo^4^)'
_refine_ls_wR_factor_obs 0.030
_reflns_number_gt 10305
_reflns_number_total 10305
_reflns_threshold_expression >3sigma(I)
_cod_data_source_file ja993351q_2.cif
_cod_data_source_block Dy
_cod_original_cell_volume 2150.76
_cod_database_code 4115991

loop_
_symmetry_equiv_pos_as_xyz
'x, y, z'
'-x, -y, -z'

loop_
_atom_site_aniso_label
_atom_site_aniso_U_11
_atom_site_aniso_U_22
_atom_site_aniso_U_33
_atom_site_aniso_U_23
_atom_site_aniso_U_13
_atom_site_aniso_U_12
Dy1 0.0340(1) 0.0300(1) 0.0434(1) 0.0052(1) 0.0103(1) 0.0010(1)
O1 0.0531(9) 0.0512(9) 0.0599(10) 0.0043(8) 0.0015(8) 0.0005(8)
O2 0.0623(10) 0.0522(9) 0.0540(9) -0.0019(8) 0.0087(8) 0.0111(7)
O3 0.119(2) 0.0970(16) 0.0504(11) 0.0021(15) -0.0052(13) 0.0198(11)
O4 0.0562(9) 0.0442(8) 0.0582(9) 0.0121(7) 0.0174(7) 0.0074(7)
O5 0.0813(11) 0.0629(10) 0.0498(9) 0.0320(8) 0.0189(8) 0.0103(8)
O6 0.139(2) 0.1043(15) 0.0586(12) 0.0568(13) 0.0108(13) 0.0262(11)
O7 0.0623(10) 0.0527(10) 0.1073(14) 0.0156(8) 0.0362(9) 0.0098(10)
O8 0.0476(8) 0.0448(9) 0.0998(13) 0.0053(7) 0.0294(8) 0.0062(9)
O9 0.0449(9) 0.0987(15) 0.1414(18) 0.0061(10) 0.0365(10) 0.0378(13)
O10 0.0369(7) 0.0487(8) 0.0691(10) -0.0005(7) 0.0062(7) 0.0162(7)
O11 0.0785(13) 0.0535(10) 0.0943(13) -0.0090(10) 0.0145(11) 0.0234(9)
O12 0.0487(8) 0.0360(7) 0.0558(9) 0.0114(6) 0.0060(7) -0.0015(7)
O13 0.0596(10) 0.0627(10) 0.0518(9) 0.0146(8) 0.0024(8) 0.0151(8)
O14 0.0597(9) 0.0373(7) 0.0558(9) 0.0091(7) 0.0229(7) -0.0024(7)
O15 0.0812(11) 0.0809(12) 0.0871(11) 0.0264(10) 0.0467(9) 0.0275(10)
N1 0.0700(13) 0.0445(10) 0.0508(11) 0.0096(10) 0.0048(10) 0.0026(9)
N2 0.0606(12) 0.0571(11) 0.0549(11) 0.0163(10) 0.0133(10) 0.0134(9)
N3 0.0366(9) 0.0582(11) 0.0711(12) 0.0078(9) 0.0157(9) 0.0126(10)
N4 0.0481(11) 0.0593(12) 0.0785(15) 0.0157(9) 0.0020(11) 0.0147(11)
N5 0.0454(9) 0.0488(10) 0.0478(10) 0.0046(8) 0.0053(8) 0.0026(8)
N6 0.0621(12) 0.0369(9) 0.0587(11) 0.0009(9) 0.0106(10) 0.0030(9)
C1 0.0364(10) 0.0493(11) 0.0397(10) -0.0001(9) 0.0037(8) 0.0063(9)
C2 0.0364(10) 0.0620(13) 0.0453(11) 0.0016(10) 0.0025(9) 0.0098(10)
C3 0.0398(12) 0.0875(18) 0.0654(15) -0.0015(13) 0.0112(11) 0.0171(14)
C4 0.0520(13) 0.0756(16) 0.0706(15) -0.0159(12) 0.0111(12) 0.0213(13)
C5 0.0585(14) 0.0523(12) 0.0475(12) -0.0073(11) 0.0043(11) 0.0101(10)
C6 0.0426(11) 0.0498(12) 0.0492(12) -0.0007(10) 0.0087(9) 0.0054(10)
C7 0.0431(12) 0.0680(15) 0.0669(15) 0.0120(11) 0.0052(12) 0.0115(13)
C8 0.0711(18) 0.0629(16) 0.082(2) 0.0195(14) 0.0024(16) 0.0094(15)
C9 0.145(3) 0.090(2) 0.117(2) 0.056(2) 0.063(2) 0.0410(19)
C10 0.171(4) 0.098(2) 0.200(4) 0.065(2) 0.087(3) 0.081(2)
C11 0.134(3) 0.109(2) 0.127(3) 0.060(2) 0.027(3) 0.040(2)
C12 0.101(3) 0.0602(17) 0.108(2) 0.0116(18) 0.016(2) 0.0229(17)
C13 0.0372(9) 0.0304(8) 0.0472(10) 0.0035(7) 0.0123(8) 0.0044(8)
C14 0.0408(9) 0.0328(9) 0.0452(10) 0.0027(8) 0.0132(8) 0.0041(8)
C15 0.0549(12) 0.0346(9) 0.0516(12) 0.0094(9) 0.0135(10) 0.0004(9)
C16 0.0544(12) 0.0381(10) 0.0583(13) 0.0154(9) 0.0122(10) 0.0098(9)
C17 0.0439(10) 0.0425(10) 0.0473(11) 0.0050(9) 0.0105(9) 0.0116(9)
C18 0.0480(11) 0.0365(10) 0.0471(11) 0.0055(9) 0.0104(9) 0.0014(9)
C19 0.0458(11) 0.0417(10) 0.0456(11) 0.0013(9) 0.0112(9) 0.0027(9)
C20 0.0483(12) 0.0693(15) 0.0456(12) 0.0057(12) 0.0014(11) 0.0129(11)
C21 0.0451(12) 0.0618(14) 0.0510(13) 0.0044(11) 0.0006(11) 0.0083(11)
C22 0.0681(18) 0.0634(16) 0.0735(18) -0.0012(14) 0.0036(15) 0.0139(14)
C23 0.093(2) 0.080(2) 0.092(2) -0.0160(18) 0.0233(18) 0.0144(18)
C24 0.080(2) 0.0817(19) 0.0503(14) 0.0068(17) -0.0044(15) 0.0096(14)
C25 0.0459(11) 0.0399(10) 0.0361(10) 0.0106(9) 0.0013(9) -0.0017(9)
C26 0.0518(12) 0.0405(10) 0.0422(11) 0.0092(9) 0.0021(10) -0.0037(9)
C27 0.0762(16) 0.0454(12) 0.0650(15) 0.0192(11) 0.0187(13) -0.0039(12)
C28 0.0823(16) 0.0620(15) 0.0678(15) 0.0269(12) 0.0320(12) -0.0002(13)
C29 0.0580(13) 0.0650(14) 0.0484(12) 0.0189(11) 0.0162(10) 0.0134(11)
C30 0.0546(12) 0.0445(11) 0.0436(11) 0.0134(10) 0.0084(10) 0.0054(9)
C31 0.0612(14) 0.0341(10) 0.0508(13) 0.0048(10) 0.0010(11) -0.0014(10)
C32 0.0608(14) 0.0466(12) 0.0701(16) -0.0060(12) 0.0120(13) 0.0082(12)
C33 0.0698(16) 0.0462(12) 0.0686(15) 0.0032(12) 0.0201(13) 0.0107(11)
C34 0.0725(19) 0.0722(18) 0.0831(19) 0.0089(16) 0.0127(16) 0.0203(15)
C35 0.121(3) 0.098(3) 0.093(2) 0.003(3) -0.014(3) 0.025(2)
C36 0.094(2) 0.0853(19) 0.0996(19) 0.0143(17) 0.0448(15) 0.0382(15)

loop_
_atom_site_label
_atom_site_type_symbol
_atom_site_thermal_displace_type
_atom_site_fract_x
_atom_site_fract_y
_atom_site_fract_z
_atom_site_occupancy
_atom_site_U_iso_or_equiv
Dy1 Dy Uani 0.06456(1) 0.26908(1) 0.22901(1) 1.000 0.0355(1)
O1 O Uani -0.07494(17) 0.28141(13) 0.07906(14) 1.000 0.0560(5)
O2 O Uani 0.10358(17) 0.34286(13) 0.08578(13) 1.000 0.0570(5)
O3 O Uani -0.0190(3) 0.32731(18) -0.04884(15) 1.000 0.0912(9)
O4 O Uani 0.16748(16) 0.15007(12) 0.32767(13) 1.000 0.0515(5)
O5 O Uani 0.09768(18) 0.27449(14) 0.40657(13) 1.000 0.0612(6)
O6 O Uani 0.1967(3) 0.17309(18) 0.48525(16) 1.000 0.0959(9)
O7 O Uani -0.14296(18) 0.28396(14) 0.27759(17) 1.000 0.0713(7)
O8 O Uani -0.08451(16) 0.13989(13) 0.24418(15) 1.000 0.0628(6)
O9 O Uani -0.25459(18) 0.15757(18) 0.29201(19) 1.000 0.0931(8)
O10 O Uani 0.26250(14) 0.31246(12) 0.25962(13) 1.000 0.0524(5)
O11 O Uani 0.3869(2) 0.63109(14) 0.20341(16) 1.000 0.0769(7)
O12 O Uani 0.04877(15) 0.42995(11) 0.28858(12) 1.000 0.0467(5)
O13 O Uani -0.25156(17) 0.59312(13) 0.11495(13) 1.000 0.0577(6)
O14 O Uani 0.09974(15) 0.13533(11) 0.12449(12) 1.000 0.0496(5)
O15 O Uani 0.41926(19) 0.13086(16) -0.06239(15) 1.000 0.0777(7)
N1 N Uani 0.0038(2) 0.31844(15) 0.03611(16) 1.000 0.0554(7)
N2 N Uani 0.1560(2) 0.19801(16) 0.40923(16) 1.000 0.0560(7)
N3 N Uani -0.16361(18) 0.19274(16) 0.27235(17) 1.000 0.0545(6)
N4 N Uani 0.4226(2) 0.17779(17) 0.25571(18) 1.000 0.0619(7)
N5 N Uani 0.14848(18) 0.52185(15) 0.46297(15) 1.000 0.0478(6)
N6 N Uani 0.0150(2) -0.04003(14) 0.15760(16) 1.000 0.0531(6)
C1 C Uani 0.3427(2) 0.37464(17) 0.24334(16) 1.000 0.0426(6)
C2 C Uani 0.4602(2) 0.34540(19) 0.23457(17) 1.000 0.0488(7)
C3 C Uani 0.5460(2) 0.4155(2) 0.2176(2) 1.000 0.0649(9)
C4 C Uani 0.5201(3) 0.5090(2) 0.2092(2) 1.000 0.0682(8)
C5 C Uani 0.4048(3) 0.53712(19) 0.21658(18) 1.000 0.0545(7)
C6 C Uani 0.3181(2) 0.47187(18) 0.23304(18) 1.000 0.0479(7)
C7 C Uani 0.4915(2) 0.2489(2) 0.2403(2) 1.000 0.0593(8)
C8 C Uani 0.4545(3) 0.0749(2) 0.2518(3) 1.000 0.0719(10)
C9 C Uani 0.4597(4) 0.0447(3) 0.3493(3) 1.000 0.1079(14)
C10 C Uani 0.4786(5) -0.0673(3) 0.3432(4) 1.000 0.144(2)
C11 C Uani 0.6019(4) -0.0890(3) 0.3284(3) 1.000 0.1173(16)
C12 C Uani 0.2717(4) 0.6644(3) 0.2060(3) 1.000 0.0893(13)
C13 C Uani -0.01893(19) 0.50318(14) 0.28221(16) 1.000 0.0379(5)
C14 C Uani -0.00900(19) 0.58341(15) 0.36098(16) 1.000 0.0393(5)
C15 C Uani -0.0850(2) 0.66081(16) 0.35282(18) 1.000 0.0463(6)
C16 C Uani -0.1636(2) 0.66223(16) 0.27180(19) 1.000 0.0489(7)
C17 C Uani -0.1712(2) 0.58445(16) 0.19292(17) 1.000 0.0442(6)
C18 C Uani -0.1010(2) 0.50641(16) 0.19893(17) 1.000 0.0437(6)
C19 C Uani 0.0743(2) 0.58735(17) 0.44658(17) 1.000 0.0445(6)
C20 C Uani 0.2425(2) 0.5304(2) 0.54766(18) 1.000 0.0550(8)
C21 C Uani 0.3623(2) 0.5585(2) 0.52054(19) 1.000 0.0536(8)
C22 C Uani 0.3766(3) 0.6631(2) 0.5009(2) 1.000 0.0700(10)
C23 C Uani 0.4997(4) 0.6894(3) 0.4799(3) 1.000 0.0903(12)
C24 C Uani -0.2630(3) 0.5178(3) 0.0315(2) 1.000 0.0723(10)
C25 C Uani 0.1733(2) 0.08822(16) 0.07404(16) 1.000 0.0408(6)
C26 C Uani 0.1686(2) -0.01607(17) 0.05993(17) 1.000 0.0453(6)
C27 C Uani 0.2485(3) -0.06536(19) 0.0037(2) 1.000 0.0606(8)
C28 C Uani 0.3292(3) -0.0153(2) -0.0354(2) 1.000 0.0671(9)
C29 C Uani 0.3343(2) 0.0880(2) -0.02099(18) 1.000 0.0550(8)
C30 C Uani 0.2569(2) 0.13915(17) 0.03222(17) 1.000 0.0467(7)
C31 C Uani 0.0904(2) -0.07317(17) 0.10256(19) 1.000 0.0498(7)
C32 C Uani -0.0588(3) -0.09734(19) 0.2090(2) 1.000 0.0604(8)
C33 C Uani -0.0139(3) -0.08112(19) 0.3166(2) 1.000 0.0610(8)
C34 C Uani 0.1057(3) -0.1183(2) 0.3447(3) 1.000 0.0757(11)
C35 C Uani 0.1460(4) -0.1043(3) 0.4541(3) 1.000 0.1077(16)
C36 C Uani 0.4317(3) 0.2349(3) -0.0519(3) 1.000 0.0890(11)
H3 H Uiso 0.623(3) 0.397(2) 0.2125(19) 1.000 0.070(9)
H4 H Uiso 0.571(3) 0.551(2) 0.195(2) 1.000 0.095(11)
H6 H Uiso 0.251(2) 0.4901(19) 0.2399(18) 1.000 0.059(8)
H7 H Uiso 0.574(2) 0.2381(19) 0.2329(17) 1.000 0.057(8)
H15 H Uiso -0.081(2) 0.7084(19) 0.4062(18) 1.000 0.060(8)
H16 H Uiso -0.217(2) 0.7122(19) 0.2691(19) 1.000 0.062(8)
H18 H Uiso -0.112(2) 0.4560(18) 0.1521(18) 1.000 0.056(8)
H19 H Uiso 0.075(2) 0.6409(19) 0.4984(19) 1.000 0.063(8)
H27 H Uiso 0.233(3) -0.136(2) -0.004(2) 1.000 0.094(11)
H28 H Uiso 0.384(3) -0.046(2) -0.076(2) 1.000 0.096(11)
H30 H Uiso 0.260(2) 0.2063(17) 0.0407(16) 1.000 0.045(7)
H31 H Uiso 0.092(2) -0.1365(18) 0.0932(18) 1.000 0.055(7)
H44 H Uiso 0.362(2) 0.1898(19) 0.2684(19) 1.000 0.062(8)
H55 H Uiso 0.145(3) 0.476(2) 0.422(2) 1.000 0.075(9)
H66 H Uiso 0.010(2) 0.0153(18) 0.1657(18) 1.000 0.057(8)
H81 H Uiso 0.533(5) 0.044(4) 0.232(4) 1.000 0.25(3)
H82 H Uiso 0.401(3) 0.016(2) 0.240(2) 1.000 0.097(11)
H91 H Uiso 0.405(4) 0.064(3) 0.381(3) 1.000 0.132(15)
H92 H Uiso 0.517(5) 0.103(4) 0.379(4) 1.000 0.21(2)
H101 H Uiso 0.459(3) -0.111(2) 0.284(2) 1.000 0.098(12)
H102 H Uiso 0.442(5) -0.089(4) 0.383(4) 1.000 0.24(3)
H111 H Uiso 0.601(4) -0.169(3) 0.332(3) 1.000 0.153(17)
H112 H Uiso 0.599(4) -0.083(3) 0.259(3) 1.000 0.150(16)
H113 H Uiso 0.644(7) -0.045(6) 0.381(6) 1.000 0.36(4)
H121 H Uiso 0.254(3) 0.663(2) 0.273(2) 1.000 0.086(10)
H122 H Uiso 0.218(3) 0.628(2) 0.154(2) 1.000 0.106(12)
H123 H Uiso 0.272(3) 0.729(3) 0.199(3) 1.000 0.119(14)
H201 H Uiso 0.220(2) 0.5822(19) 0.6024(19) 1.000 0.064(8)
H202 H Uiso 0.241(2) 0.4666(19) 0.5739(19) 1.000 0.064(8)
H211 H Uiso 0.377(2) 0.5121(18) 0.4641(17) 1.000 0.051(7)
H212 H Uiso 0.417(2) 0.5521(19) 0.5735(18) 1.000 0.062(8)
H221 H Uiso 0.351(3) 0.704(2) 0.558(2) 1.000 0.101(12)
H222 H Uiso 0.316(3) 0.6716(19) 0.4514(19) 1.000 0.067(9)
H231 H Uiso 0.500(4) 0.753(3) 0.467(3) 1.000 0.156(17)
H232 H Uiso 0.564(3) 0.680(3) 0.535(3) 1.000 0.117(13)
H233 H Uiso 0.515(3) 0.649(2) 0.422(2) 1.000 0.085(10)
H241 H Uiso -0.185(3) 0.513(2) 0.005(2) 1.000 0.093(11)
H242 H Uiso -0.317(3) 0.534(2) -0.012(2) 1.000 0.101(12)
H243 H Uiso -0.292(3) 0.454(2) 0.050(2) 1.000 0.076(9)
H321 H Uiso -0.054(3) -0.163(2) 0.178(2) 1.000 0.081(10)
H322 H Uiso -0.143(3) -0.076(2) 0.194(2) 1.000 0.091(11)
H331 H Uiso -0.008(3) -0.012(2) 0.347(2) 1.000 0.081(10)
H332 H Uiso -0.072(2) -0.1108(18) 0.3442(18) 1.000 0.055(7)
H341 H Uiso 0.110(3) -0.186(2) 0.321(2) 1.000 0.087(10)
H342 H Uiso 0.165(3) -0.090(2) 0.315(2) 1.000 0.078(10)
H351 H Uiso 0.157(4) -0.029(3) 0.481(3) 1.000 0.126(14)
H352 H Uiso 0.090(3) -0.136(3) 0.488(3) 1.000 0.126(14)
H353 H Uiso 0.220(4) -0.131(3) 0.462(3) 1.000 0.18(2)
H361 H Uiso 0.487(3) 0.251(2) -0.095(2) 1.000 0.096(11)
H362 H Uiso 0.361(3) 0.250(2) -0.082(2) 1.000 0.093(11)
H363 H Uiso 0.462(4) 0.268(3) 0.023(3) 1.000 0.136(15)

loop_
_atom_type_symbol
_atom_type_description
_atom_type_scat_dispersion_real
_atom_type_scat_dispersion_imag
_atom_type_scat_source
O O 0.0106 0.0060 'International Tables Vol C Tables 4.2.6.8 and 6.1.1.4'
N N 0.0061 0.0033 'International Tables Vol C Tables 4.2.6.8 and 6.1.1.4'
Dy Dy -0.1892 4.4098 'International Tables Vol C Tables 4.2.6.8 and 6.1.1.4'
H H 0.0000 0.0000 'International Tables Vol C Tables 4.2.6.8 and 6.1.1.4'
C C 0.0033 0.0016 'International Tables Vol C Tables 4.2.6.8 and 6.1.1.4'

loop_
_geom_angle_atom_site_label_1
_geom_angle_atom_site_label_2
_geom_angle_atom_site_label_3
_geom_angle
_geom_angle_publ_flag
O1 Dy1 O2 51.42(6) yes
O1 Dy1 O4 144.03(6) yes
O1 Dy1 O5 148.41(7) yes
O1 Dy1 O7 72.77(7) yes
O1 Dy1 O8 82.53(6) yes
O1 Dy1 O10 127.21(6) yes
O1 Dy1 O12 91.12(6) yes
O1 Dy1 O14 77.31(6) yes
O2 Dy1 O4 135.06(6) yes
O2 Dy1 O5 148.89(6) yes
O2 Dy1 O7 116.91(7) yes
O2 Dy1 O8 130.61(6) yes
O2 Dy1 O10 75.97(6) yes
O2 Dy1 O12 80.72(6) yes
O2 Dy1 O14 78.29(6) yes
O4 Dy1 O5 50.99(6) yes
O4 Dy1 O7 106.85(6) yes
O4 Dy1 O8 71.93(6) yes
O4 Dy1 O10 71.09(6) yes
O4 Dy1 O12 123.74(6) yes
O4 Dy1 O14 71.80(6) yes
O5 Dy1 O7 75.80(7) yes
O5 Dy1 O8 79.96(7) yes
O5 Dy1 O10 80.73(7) yes
O5 Dy1 O12 76.39(6) yes
O5 Dy1 O14 122.14(6) yes
O7 Dy1 O8 50.26(6) yes
O7 Dy1 O10 149.74(7) yes
O7 Dy1 O12 72.62(6) yes
O7 Dy1 O14 119.17(6) yes
O8 Dy1 O10 142.70(6) yes
O8 Dy1 O12 121.90(6) yes
O8 Dy1 O14 74.52(6) yes
O10 Dy1 O12 83.55(6) yes
O10 Dy1 O14 89.48(6) yes
O12 Dy1 O14 158.93(6) yes
Dy1 O1 N1 94.93(14) yes
Dy1 O2 N1 96.32(14) yes
Dy1 O4 N2 95.04(14) yes
Dy1 O5 N2 98.11(14) yes
Dy1 O7 N3 94.28(14) yes
Dy1 O8 N3 99.32(14) yes
Dy1 O10 C1 143.03(15) yes
C5 O11 C12 118.4(3) yes
Dy1 O12 C13 143.48(14) yes
C17 O13 C24 118.2(2) yes
Dy1 O14 C25 148.79(15) yes
C29 O15 C36 119.2(2) yes
O1 N1 O2 116.6(2) yes
O1 N1 O3 120.4(3) yes
O2 N1 O3 123.0(3) yes
O4 N2 O5 115.7(2) yes
O4 N2 O6 122.4(2) yes
O5 N2 O6 121.9(2) yes
O7 N3 O8 116.0(2) yes
O7 N3 O9 122.4(2) yes
O8 N3 O9 121.6(2) yes
C7 N4 C8 124.6(2) yes
C19 N5 C20 125.2(2) yes
C31 N6 C32 126.7(2) yes
C8 N4 H44 118(2) no
C7 N4 H44 118(2) no
C19 N5 H55 116(2) no
C20 N5 H55 119(2) no
C32 N6 H66 116.6(18) no
C31 N6 H66 116.7(18) no
O10 C1 C6 121.8(2) yes
O10 C1 C2 120.1(2) yes
C2 C1 C6 118.1(2) no
C1 C2 C3 118.6(2) no
C1 C2 C7 122.0(2) no
C3 C2 C7 119.4(2) no
C2 C3 C4 122.0(2) no
C3 C4 C5 119.3(3) no
O11 C5 C6 124.2(3) yes
O11 C5 C4 114.7(3) yes
C4 C5 C6 121.0(2) no
C1 C6 C5 120.9(2) no
N4 C7 C2 126.0(2) yes
N4 C8 C9 110.6(3) yes
C8 C9 C10 110.8(3) no
C9 C10 C11 111.7(4) no
O12 C13 C14 120.1(2) yes
O12 C13 C18 121.6(2) yes
C14 C13 C18 118.30(19) no
C13 C14 C15 118.9(2) no
C15 C14 C19 119.2(2) no
C13 C14 C19 121.9(2) no
C14 C15 C16 121.7(2) no
C15 C16 C17 119.5(2) no
O13 C17 C18 124.4(2) yes
O13 C17 C16 115.0(2) yes
C16 C17 C18 120.6(2) no
C13 C18 C17 121.0(2) no
N5 C19 C14 125.3(2) yes
N5 C20 C21 110.8(2) yes
C20 C21 C22 114.5(2) no
C21 C22 C23 112.5(3) no
O14 C25 C26 120.1(2) yes
C26 C25 C30 119.0(2) no
O14 C25 C30 120.9(2) yes
C25 C26 C27 118.9(2) no
C27 C26 C31 118.3(2) no
C25 C26 C31 122.8(2) no
C26 C27 C28 121.4(2) no
C27 C28 C29 119.7(3) no
O15 C29 C28 114.9(2) yes
O15 C29 C30 124.3(2) yes
C28 C29 C30 120.9(2) no
C25 C30 C29 120.1(2) no
N6 C31 C26 126.1(2) yes
N6 C32 C33 111.2(2) yes
C32 C33 C34 115.2(3) no
C33 C34 C35 113.7(3) no
C2 C3 H3 119.0(18) no
C4 C3 H3 119.1(18) no
C3 C4 H4 122(2) no
C5 C4 H4 118(2) no
C1 C6 H6 118.8(18) no
C5 C6 H6 120.2(18) no
N4 C7 H7 119.8(16) no
C2 C7 H7 114.2(16) no
N4 C8 H81 128(3) no
N4 C8 H82 127.7(19) no
C9 C8 H81 98(3) no
C9 C8 H82 76.2(16) no
H81 C8 H82 100(4) no
C8 C9 H91 115(3) no
C8 C9 H92 91(3) no
C10 C9 H91 114(3) no
C10 C9 H92 129(3) no
H91 C9 H92 94(4) no
C9 C10 H101 121.4(18) no
C9 C10 H102 108(4) no
C11 C10 H101 83(2) no
C11 C10 H102 125(4) no
H101 C10 H102 107(4) no
C10 C11 H111 102(2) no
C10 C11 H112 101(3) no
C10 C11 H113 99(5) no
H111 C11 H112 106(3) no
H111 C11 H113 118(6) no
H112 C11 H113 125(6) no
O11 C12 H121 106.7(19) no
O11 C12 H122 110(2) no
O11 C12 H123 110(2) no
H121 C12 H122 117(3) no
H121 C12 H123 105(3) no
H122 C12 H123 108(3) no
C14 C15 H15 116.9(16) no
C16 C15 H15 121.3(16) no
C15 C16 H16 120.6(16) no
C17 C16 H16 119.8(16) no
C13 C18 H18 119.4(16) no
C17 C18 H18 119.5(16) no
N5 C19 H19 115.9(15) no
C14 C19 H19 118.8(15) no
N5 C20 H201 108.1(14) no
N5 C20 H202 108.1(14) no
C21 C20 H201 111.3(14) no
C21 C20 H202 112.9(13) no
H201 C20 H202 105(2) no
C20 C21 H211 109.3(14) no
C20 C21 H212 105.3(15) no
C22 C21 H211 110.3(15) no
C22 C21 H212 108.1(17) no
H211 C21 H212 109(2) no
C21 C22 H221 104.6(16) no
C21 C22 H222 108.1(17) no
C23 C22 H221 116.1(19) no
C23 C22 H222 113.5(19) no
H221 C22 H222 101(3) no
C22 C23 H231 107(3) no
C22 C23 H232 112(2) no
C22 C23 H233 110(2) no
H231 C23 H232 113(4) no
H231 C23 H233 107(3) no
H232 C23 H233 108(3) no
O13 C24 H241 110.3(16) no
O13 C24 H242 107.1(19) no
O13 C24 H243 108.9(16) no
H241 C24 H242 110(3) no
H241 C24 H243 113(2) no
H242 C24 H243 108(3) no
C26 C27 H27 110.9(19) no
C28 C27 H27 127.6(19) no
C27 C28 H28 124.2(17) no
C29 C28 H28 116.1(17) no
C25 C30 H30 119.4(14) no
C29 C30 H30 120.5(14) no
N6 C31 H31 114.3(16) no
C26 C31 H31 119.6(16) no
N6 C32 H321 103.0(19) no
N6 C32 H322 106.1(16) no
C33 C32 H321 113.5(17) no
C33 C32 H322 112.2(16) no
H321 C32 H322 110(3) no
C32 C33 H331 113.7(17) no
C32 C33 H332 105.3(15) no
C34 C33 H331 106(2) no
C34 C33 H332 111.7(15) no
H331 C33 H332 105(2) no
C33 C34 H341 113(2) no
C33 C34 H342 112.2(19) no
C35 C34 H341 106.6(17) no
C35 C34 H342 109.1(18) no
H341 C34 H342 101(3) no
C34 C35 H351 109(2) no
C34 C35 H352 112(2) no
C34 C35 H353 105(3) no
H351 C35 H352 110(3) no
H351 C35 H353 109(4) no
H352 C35 H353 111(3) no
O15 C36 H361 106.9(17) no
O15 C36 H362 103.0(18) no
O15 C36 H363 112(2) no
H361 C36 H362 103(3) no
H361 C36 H363 112(3) no
H362 C36 H363 119(3) no

loop_
_geom_bond_atom_site_label_1
_geom_bond_atom_site_label_2
_geom_bond_distance
_geom_bond_publ_flag
Dy1 O1 2.4823(19) yes
Dy1 O2 2.4702(18) yes
Dy1 O4 2.5283(17) yes
Dy1 O5 2.4553(18) yes
Dy1 O7 2.558(2) yes
Dy1 O8 2.4570(18) yes
Dy1 O10 2.2670(16) yes
Dy1 O12 2.2754(16) yes
Dy1 O14 2.2658(16) yes
O1 N1 1.277(3) yes
O2 N1 1.248(3) yes
O3 N1 1.209(3) yes
O4 N2 1.259(3) yes
O5 N2 1.275(3) yes
O6 N2 1.207(3) yes
O7 N3 1.259(3) yes
O8 N3 1.254(3) yes
O9 N3 1.208(3) yes
O10 C1 1.291(3) yes
O11 C5 1.358(3) yes
O11 C12 1.413(5) yes
O12 C13 1.305(3) yes
O13 C17 1.347(3) yes
O13 C24 1.430(4) yes
O14 C25 1.305(3) yes
O15 C29 1.353(3) yes
O15 C36 1.419(5) yes
N4 C7 1.290(4) yes
N4 C8 1.477(4) yes
N5 C19 1.289(3) yes
N5 C20 1.468(3) yes
N6 C31 1.288(3) yes
N6 C32 1.461(4) yes
N4 H44 0.76(2) no
N5 H55 0.78(3) no
N6 H66 0.76(3) no
C1 C2 1.431(3) no
C1 C6 1.408(3) no
C2 C3 1.412(4) no
C2 C7 1.405(4) no
C3 C4 1.355(4) no
C4 C5 1.399(5) no
C5 C6 1.372(4) no
C8 C9 1.483(6) no
C9 C10 1.562(6) no
C10 C11 1.485(7) no
C13 C18 1.396(3) no
C13 C14 1.429(3) no
C14 C15 1.413(3) no
C14 C19 1.413(3) no
C15 C16 1.346(3) no
C16 C17 1.410(3) no
C17 C18 1.376(3) no
C20 C21 1.515(3) no
C21 C22 1.516(4) no
C22 C23 1.511(6) no
C25 C26 1.420(3) no
C25 C30 1.401(3) no
C26 C27 1.418(4) no
C26 C31 1.414(3) no
C27 C28 1.349(4) no
C28 C29 1.406(4) no
C29 C30 1.384(3) no
C32 C33 1.503(4) no
C33 C34 1.498(5) no
C34 C35 1.519(6) no
C3 H3 0.93(3) no
C4 H4 0.86(3) no
C6 H6 0.83(2) no
C7 H7 0.97(2) no
C8 H81 1.06(6) no
C8 H82 0.97(3) no
C9 H91 0.85(4) no
C9 H92 1.01(6) no
C10 H101 0.94(3) no
C10 H102 0.82(6) no
C11 H111 1.11(4) no
C11 H112 0.99(4) no
C11 H113 0.94(8) no
C12 H121 0.99(3) no
C12 H122 0.94(3) no
C12 H123 0.91(4) no
C15 H15 0.91(3) no
C16 H16 0.94(3) no
C18 H18 0.87(2) no
C19 H19 0.95(3) no
C20 H201 1.04(3) no
C20 H202 1.00(3) no
C21 H211 0.98(2) no
C21 H212 0.92(2) no
C22 H221 0.99(3) no
C22 H222 0.93(3) no
C23 H231 0.92(4) no
C23 H232 1.01(4) no
C23 H233 0.96(3) no
C24 H241 1.01(3) no
C24 H242 0.86(3) no
C24 H243 1.01(3) no
C27 H27 0.97(3) no
C28 H28 0.97(3) no
C30 H30 0.91(2) no
C31 H31 0.87(3) no
C32 H321 0.95(3) no
C32 H322 1.02(3) no
C33 H331 0.98(3) no
C33 H332 0.92(2) no
C34 H341 0.95(3) no
C34 H342 0.94(3) no
C35 H351 1.05(4) no
C35 H352 0.97(4) no
C35 H353 0.93(5) no
C36 H361 0.97(3) no
C36 H362 0.90(3) no
C36 H363 1.08(4) no

loop_
_geom_contact_atom_site_label_1
_geom_contact_atom_site_label_2
_geom_contact_distance
_geom_contact_site_symmetry_2
_geom_contact_publ_flag
Dy1 N6 4.224(2) . no
Dy1 H6 3.60(3) . no
Dy1 H18 3.54(2) . no
Dy1 H30 3.72(2) . no
Dy1 H44 3.60(2) . no
Dy1 H55 3.61(3) . no
Dy1 H66 3.48(3) . no
O1 C18 3.347(3) . no
O2 C6 3.233(3) . no
O2 C24 3.343(4) 2_565 no
O3 C12 3.384(5) 2_565 no
O4 N4 3.231(3) . no
O5 C15 3.384(3) 2_566 no
O6 C15 3.398(4) 2_566 no
O8 N6 2.943(3) . no
O8 C32 3.269(3) . no
O9 C8 3.392(4) 1_455 no
O9 C7 3.238(3) 1_455 no
O10 N4 2.663(3) . no
O12 C6 3.314(3) . no
O12 N5 2.650(3) . no
O13 C36 3.345(4) 2_565 no
O13 C4 3.318(4) 1_455 no
O14 N6 2.693(3) . no
O1 H31 2.87(2) 2_555 no
O1 H27 2.62(3) 2_555 no
O1 H18 2.55(3) . no
O2 H241 2.71(3) 2_565 no
O2 H30 2.72(2) . no
O3 H31 2.68(3) 2_555 no
O3 H321 2.91(3) 2_555 no
O3 H122 2.67(3) 2_565 no
O4 H44 2.54(2) . no
O5 H55 2.78(3) . no
O5 H19 2.74(2) 2_566 no
O5 H15 2.64(2) 2_566 no
O6 H15 2.60(2) 2_566 no
O6 H351 2.79(4) . no
O7 H201 2.58(3) 2_566 no
O8 H331 2.82(3) . no
O8 H66 2.29(2) . no
O9 H7 2.40(2) 1_455 no
O9 H81 2.77(6) 1_455 no
O10 H44 2.09(3) . no
O11 H361 2.86(3) 2_665 no
O12 H6 2.63(2) . no
O12 H55 2.03(3) . no
O13 H362 2.62(3) 2_565 no
O13 H4 2.53(3) 1_455 no
O14 H66 2.10(2) . no
O15 H112 2.71(4) 2_655 no
N4 O10 2.663(3) . no
N4 C30 3.376(3) . no
N4 O4 3.231(3) . no
N5 C19 3.383(3) 2_566 no
N5 O12 2.650(3) . no
N6 Dy1 4.224(2) . no
N6 O8 2.943(3) . no
N6 O14 2.693(3) . no
N1 H31 2.93(2) 2_555 no
N1 H18 2.81(2) . no
N5 H222 2.78(3) . no
N6 H342 2.79(3) . no
C4 O13 3.318(4) 1_655 no
C5 C24 3.576(4) 2_565 no
C6 O2 3.233(3) . no
C6 O12 3.314(3) . no
C7 O9 3.238(3) 1_655 no
C8 O9 3.392(4) 1_655 no
C12 O3 3.384(5) 2_565 no
C14 C20 3.515(3) 2_566 no
C15 O5 3.384(3) 2_566 no
C15 O6 3.398(4) 2_566 no
C18 O1 3.347(3) . no
C19 N5 3.383(3) 2_566 no
C19 C22 3.491(4) . no
C19 C19 3.514(3) 2_566 no
C20 C14 3.515(3) 2_566 no
C22 C19 3.491(4) . no
C24 C5 3.576(4) 2_565 no
C24 O2 3.343(4) 2_565 no
C25 C31 3.587(3) 2_555 no
C30 N4 3.376(3) . no
C31 C25 3.587(3) 2_555 no
C31 C34 3.527(5) . no
C32 O8 3.269(3) . no
C34 C31 3.527(5) . no
C36 O13 3.345(4) 2_565 no
C1 H44 2.64(3) . no
C2 H212 2.97(2) 2_666 no
C2 H363 3.00(4) . no
C3 H212 2.86(2) 2_666 no
C5 H242 2.91(3) 2_565 no
C6 H122 2.79(3) . no
C6 H242 3.09(3) 2_565 no
C6 H121 2.77(3) . no
C7 H221 3.09(3) 2_666 no
C7 H92 3.00(6) . no
C7 H363 3.07(4) . no
C8 H112 2.80(4) . no
C11 H81 2.53(6) . no
C11 H82 2.99(3) . no
C12 H6 2.53(3) . no
C13 H55 2.59(3) . no
C14 H202 3.00(2) 2_566 no
C15 H202 2.84(3) 2_566 no
C17 H4 2.95(3) 1_455 no
C18 H243 2.78(3) . no
C18 H241 2.77(3) . no
C19 H222 2.92(3) . no
C24 H18 2.51(2) . no
C25 H66 2.65(2) . no
C29 H322 3.00(3) 2_555 no
C30 H362 2.72(3) . no
C30 H363 2.90(4) . no
C31 H342 3.03(3) . no
C36 H30 2.54(2) . no
H3 H7 2.31(4) . no
H4 O13 2.53(3) 1_655 no
H4 C17 2.95(3) 1_655 no
H6 Dy1 3.60(3) . no
H6 O12 2.63(2) . no
H6 C12 2.53(3) . no
H6 H121 2.36(4) . no
H6 H122 2.42(4) . no
H7 O9 2.40(2) 1_655 no
H7 H3 2.31(4) . no
H15 H19 2.36(3) . no
H15 O5 2.64(2) 2_566 no
H15 O6 2.60(2) 2_566 no
H18 Dy1 3.54(2) . no
H18 O1 2.55(3) . no
H18 N1 2.81(2) . no
H18 C24 2.51(2) . no
H18 H241 2.37(4) . no
H18 H243 2.32(4) . no
H19 H15 2.36(3) . no
H19 H201 2.30(4) . no
H19 O5 2.74(2) 2_566 no
H27 H31 2.25(4) . no
H27 O1 2.62(3) 2_555 no
H28 H81 2.51(6) 2_655 no
H30 Dy1 3.72(2) . no
H30 O2 2.72(2) . no
H30 C36 2.54(2) . no
H30 H362 2.34(4) . no
H30 H363 2.47(5) . no
H31 H27 2.25(4) . no
H31 H321 2.22(4) . no
H31 O1 2.87(2) 2_555 no
H31 O3 2.68(3) 2_555 no
H31 N1 2.93(2) 2_555 no
H44 Dy1 3.60(2) . no
H44 O4 2.54(2) . no
H44 O10 2.09(3) . no
H44 C1 2.64(3) . no
H44 H91 2.54(5) . no
H55 Dy1 3.61(3) . no
H55 O5 2.78(3) . no
H55 O12 2.03(3) . no
H55 C13 2.59(3) . no
H66 Dy1 3.48(3) . no
H66 O8 2.29(2) . no
H66 O14 2.10(2) . no
H66 C25 2.65(2) . no
H81 O9 2.77(6) 1_655 no
H81 C11 2.53(6) . no
H81 H101 2.51(6) . no
H81 H112 2.01(7) . no
H81 H28 2.51(6) 2_655 no
H82 C11 2.99(3) . no
H82 H101 2.05(4) . no
H91 H44 2.54(5) . no
H92 C7 3.00(6) . no
H92 H113 2.56(10) . no
H101 H81 2.51(6) . no
H101 H82 2.05(4) . no
H112 C8 2.80(4) . no
H112 H81 2.01(7) . no
H112 O15 2.71(4) 2_655 no
H113 H92 2.56(10) . no
H121 C6 2.77(3) . no
H121 H6 2.36(4) . no
H121 H222 2.49(4) . no
H122 C6 2.79(3) . no
H122 H6 2.42(4) . no
H122 O3 2.67(3) 2_565 no
H201 H19 2.30(4) . no
H201 H221 2.40(4) . no
H201 O7 2.58(3) 2_566 no
H202 C14 3.00(2) 2_566 no
H202 C15 2.84(3) 2_566 no
H211 H233 2.59(4) . no
H212 H232 2.54(5) . no
H212 C2 2.97(2) 2_666 no
H212 C3 2.86(2) 2_666 no
H221 H201 2.40(4) . no
H221 C7 3.09(3) 2_666 no
H222 N5 2.78(3) . no
H222 C19 2.92(3) . no
H222 H121 2.49(4) . no
H232 H212 2.54(5) . no
H233 H211 2.59(4) . no
H241 C18 2.77(3) . no
H241 H18 2.37(4) . no
H241 O2 2.71(3) 2_565 no
H242 C5 2.91(3) 2_565 no
H242 C6 3.09(3) 2_565 no
H243 C18 2.78(3) . no
H243 H18 2.32(4) . no
H321 H31 2.22(4) . no
H321 O3 2.91(3) 2_555 no
H322 C29 3.00(3) 2_555 no
H331 O8 2.82(3) . no
H331 H351 2.51(5) . no
H342 N6 2.79(3) . no
H342 C31 3.03(3) . no
H351 O6 2.79(4) . no
H351 H331 2.51(5) . no
H361 O11 2.86(3) 2_665 no
H362 C30 2.72(3) . no
H362 H30 2.34(4) . no
H362 O13 2.62(3) 2_565 no
H363 C2 3.00(4) . no
H363 C7 3.07(4) . no
H363 C30 2.90(4) . no
H363 H30 2.47(5) . no

loop_
_geom_hbond_atom_site_label_D
_geom_hbond_atom_site_label_H
_geom_hbond_atom_site_label_A
_geom_hbond_distance_DH
_geom_hbond_distance_HA
_geom_hbond_distance_DA
_geom_hbond_angle_DHA
_geom_hbond_site_symmetry_A
_geom_hbond_publ_flag
N4 H44 O4 0.76(2) 2.54(2) 3.231(3) 153(3) . yes
N4 H44 O10 0.76(2) 2.09(3) 2.663(3) 133(3) . yes
N5 H55 O12 0.78(3) 2.03(3) 2.650(3) 137(3) . yes
N6 H66 O8 0.76(3) 2.29(2) 2.943(3) 144(2) . yes
N6 H66 O14 0.76(3) 2.10(2) 2.693(3) 135(2) . yes
C4 H4 O13 0.86(3) 2.53(3) 3.318(4) 152(3) 1_655 yes
C7 H7 O9 0.97(2) 2.40(2) 3.238(3) 144(2) 1_655 yes
C15 H15 O6 0.91(3) 2.60(2) 3.398(4) 146.9(19) 2_566 yes
C18 H18 O1 0.87(2) 2.55(3) 3.347(3) 152(2) . yes
C20 H201 O7 1.04(3) 2.58(3) 3.608(3) 172.8(19) 2_566 yes

loop_
_geom_torsion_atom_site_label_1
_geom_torsion_atom_site_label_2
_geom_torsion_atom_site_label_3
_geom_torsion_atom_site_label_4
_geom_torsion
_geom_torsion_publ_flag
O2 Dy1 O1 N1 4.82(12) no
O4 Dy1 O1 N1 -111.45(15) no
O5 Dy1 O1 N1 147.33(14) no
O7 Dy1 O1 N1 153.42(15) no
O8 Dy1 O1 N1 -155.96(14) no
O10 Dy1 O1 N1 -0.74(16) no
O12 Dy1 O1 N1 82.01(14) no
O14 Dy1 O1 N1 -80.22(14) no
O1 Dy1 O2 N1 -4.94(13) no
O4 Dy1 O2 N1 126.83(14) no
O5 Dy1 O2 N1 -146.85(14) no
O7 Dy1 O2 N1 -38.87(16) no
O8 Dy1 O2 N1 20.53(17) no
O10 Dy1 O2 N1 170.49(15) no
O12 Dy1 O2 N1 -103.89(14) no
O14 Dy1 O2 N1 78.07(14) no
O1 Dy1 O4 N2 -140.71(14) no
O2 Dy1 O4 N2 136.31(14) no
O5 Dy1 O4 N2 -2.12(13) no
O7 Dy1 O4 N2 -57.00(15) no
O8 Dy1 O4 N2 -93.73(15) no
O10 Dy1 O4 N2 91.23(14) no
O12 Dy1 O4 N2 23.04(16) no
O14 Dy1 O4 N2 -172.88(15) no
O1 Dy1 O5 N2 134.24(15) no
O2 Dy1 O5 N2 -112.79(16) no
O4 Dy1 O5 N2 2.10(13) no
O7 Dy1 O5 N2 128.25(16) no
O8 Dy1 O5 N2 76.92(15) no
O10 Dy1 O5 N2 -71.02(15) no
O12 Dy1 O5 N2 -156.57(16) no
O14 Dy1 O5 N2 12.48(17) no
O1 Dy1 O7 N3 96.41(16) no
O2 Dy1 O7 N3 123.59(15) no
O4 Dy1 O7 N3 -45.91(17) no
O5 Dy1 O7 N3 -86.88(16) no
O8 Dy1 O7 N3 1.77(14) no
O10 Dy1 O7 N3 -127.13(16) no
O12 Dy1 O7 N3 -166.79(17) no
O14 Dy1 O7 N3 32.29(18) no
O1 Dy1 O8 N3 -75.56(15) no
O2 Dy1 O8 N3 -95.38(16) no
O4 Dy1 O8 N3 130.11(16) no
O5 Dy1 O8 N3 78.03(15) no
O7 Dy1 O8 N3 -1.79(14) no
O10 Dy1 O8 N3 137.87(15) no
O12 Dy1 O8 N3 11.09(18) no
O14 Dy1 O8 N3 -154.40(16) no
O1 Dy1 O10 C1 33.4(3) no
O2 Dy1 O10 C1 28.9(2) no
O4 Dy1 O10 C1 177.9(3) no
O5 Dy1 O10 C1 -130.3(3) no
O7 Dy1 O10 C1 -90.9(3) no
O8 Dy1 O10 C1 170.1(2) no
O12 Dy1 O10 C1 -53.1(3) no
O14 Dy1 O10 C1 106.9(3) no
O1 Dy1 O12 C13 21.9(2) no
O2 Dy1 O12 C13 72.4(2) no
O4 Dy1 O12 C13 -148.7(2) no
O5 Dy1 O12 C13 -128.8(2) no
O7 Dy1 O12 C13 -49.7(2) no
O8 Dy1 O12 C13 -60.0(3) no
O10 Dy1 O12 C13 149.2(2) no
O14 Dy1 O12 C13 77.8(3) no
O1 Dy1 O14 C25 115.8(3) no
O2 Dy1 O14 C25 63.1(3) no
O4 Dy1 O14 C25 -82.9(3) no
O5 Dy1 O14 C25 -91.4(3) no
O7 Dy1 O14 C25 177.5(3) no
O8 Dy1 O14 C25 -158.6(3) no
O10 Dy1 O14 C25 -12.7(3) no
O12 Dy1 O14 C25 57.7(4) no
Dy1 O1 N1 O2 -8.4(2) no
Dy1 O1 N1 O3 170.6(2) no
Dy1 O2 N1 O1 8.4(2) no
Dy1 O2 N1 O3 -170.6(2) no
Dy1 O4 N2 O5 3.5(2) no
Dy1 O4 N2 O6 -177.0(3) no
Dy1 O5 N2 O4 -3.6(2) no
Dy1 O5 N2 O6 176.9(2) no
Dy1 O7 N3 O8 -3.0(2) no
Dy1 O7 N3 O9 177.9(2) no
Dy1 O8 N3 O7 3.1(2) no
Dy1 O8 N3 O9 -177.7(2) no
Dy1 O10 C1 C2 -147.1(2) no
Dy1 O10 C1 C6 32.4(4) no
C12 O11 C5 C4 177.7(3) no
C12 O11 C5 C6 -0.5(4) no
Dy1 O12 C13 C14 157.93(17) no
Dy1 O12 C13 C18 -23.0(4) no
C24 O13 C17 C16 179.0(2) no
C24 O13 C17 C18 -1.8(4) no
Dy1 O14 C25 C26 145.8(2) no
Dy1 O14 C25 C30 -34.9(4) no
C36 O15 C29 C28 -179.9(3) no
C36 O15 C29 C30 -0.1(4) no
C7 N4 C8 C9 115.3(4) no
C8 N4 C7 C2 173.7(3) no
C20 N5 C19 C14 173.8(2) no
C19 N5 C20 C21 -101.2(3) no
C32 N6 C31 C26 -174.2(3) no
C31 N6 C32 C33 106.3(3) no
O10 C1 C2 C3 -179.5(2) no
C6 C1 C2 C3 1.0(3) no
C6 C1 C2 C7 -177.7(2) no
O10 C1 C2 C7 1.9(4) no
C2 C1 C6 C5 -1.0(3) no
O10 C1 C6 C5 179.4(2) no
C7 C2 C3 C4 178.5(3) no
C1 C2 C7 N4 -1.6(4) no
C1 C2 C3 C4 -0.2(4) no
C3 C2 C7 N4 179.8(3) no
C2 C3 C4 C5 -0.6(4) no
C3 C4 C5 O11 -177.6(2) no
C3 C4 C5 C6 0.6(4) no
C4 C5 C6 C1 0.2(4) no
O11 C5 C6 C1 178.2(2) no
N4 C8 C9 C10 173.3(3) no
C8 C9 C10 C11 73.0(5) no
O12 C13 C14 C15 -178.8(2) no
O12 C13 C14 C19 1.1(3) no
O12 C13 C18 C17 -179.5(2) no
C14 C13 C18 C17 -0.4(3) no
C18 C13 C14 C19 -178.0(2) no
C18 C13 C14 C15 2.1(3) no
C19 C14 C15 C16 178.0(2) no
C13 C14 C19 N5 0.2(3) no
C13 C14 C15 C16 -2.1(3) no
C15 C14 C19 N5 -179.9(2) no
C14 C15 C16 C17 0.3(4) no
C15 C16 C17 O13 -179.4(2) no
C15 C16 C17 C18 1.4(3) no
C16 C17 C18 C13 -1.3(3) no
O13 C17 C18 C13 179.5(2) no
N5 C20 C21 C22 70.7(3) no
C20 C21 C22 C23 176.7(3) no
O14 C25 C26 C31 -3.2(4) no
O14 C25 C26 C27 179.2(2) no
O14 C25 C30 C29 179.9(4) no
C26 C25 C30 C29 -0.7(3) no
C30 C25 C26 C27 -0.2(3) no
C30 C25 C26 C31 177.4(2) no
C25 C26 C27 C28 0.8(4) no
C27 C26 C31 N6 178.0(3) no
C31 C26 C27 C28 -177.0(3) no
C25 C26 C31 N6 0.4(4) no
C26 C27 C28 C29 -0.4(4) no
C27 C28 C29 C30 -0.5(4) no
C27 C28 C29 O15 179.3(3) no
O15 C29 C30 C25 -178.7(2) no
C28 C29 C30 C25 1.1(4) no
N6 C32 C33 C34 -66.1(3) no
C32 C33 C34 C35 -177.7(3) no
